data_7228341
loop_
_publ_author_name
'Guo, Yong'
'Yang, Ruige'
'Xu, Hui'

_publ_section_title
;
 Semisynthesis of esters and oxime esters/sulfonates from furyl-ring-based
 acetylation derivatives of fraxinellone as insecticidal agents
;
_journal_issue 45
_journal_name_full 'RSC Adv.'
_journal_page_first 28009
_journal_paper_doi 10.1039/C7RA03588H
_journal_volume 7
_journal_year 2017
_chemical_absolute_configuration unk
_chemical_formula_moiety 'C24 H25 N O5'
_chemical_formula_sum 'C24 H25 N O5'
_chemical_formula_weight 407.45
_chemical_name_systematic
;
 ? 
;
_space_group_crystal_system monoclinic
_space_group_IT_number 4
_space_group_name_Hall 'P 2yb'
_space_group_name_H-M_alt 'P 1 21 1'
_symmetry_space_group_name_Hall 'P 2yb'
_symmetry_space_group_name_H-M 'P 1 21 1'
_atom_sites_solution_hydrogens geom
_atom_sites_solution_primary direct
_atom_sites_solution_secondary difmap
_audit_creation_date 2013-12-15
_audit_creation_method
;
  Olex2 1.2
  (compiled Dec  5 2012 16:20:19, GUI svn.r4385)
;
_audit_update_record
;
2016-12-29 deposited with the CCDC.
2017-05-23 downloaded from the CCDC.
;
_cell_angle_alpha 90.00
_cell_angle_beta 107.192(7)
_cell_angle_gamma 90.00
_cell_formula_units_Z 4
_cell_length_a 8.2307(5)
_cell_length_b 23.9115(14)
_cell_length_c 11.3903(10)
_cell_measurement_reflns_used 2009
_cell_measurement_temperature 293(2)
_cell_measurement_theta_max 22.2240
_cell_measurement_theta_min 3.6330
_cell_volume 2141.5(3)
_computing_cell_refinement
;
CrysAlisPro, Agilent Technologies,
Version 1.171.36.28 (release 01-02-2013 CrysAlis171 .NET)
(compiled Feb  1 2013,16:14:44)
;
_computing_data_collection
;
CrysAlisPro, Agilent Technologies,
Version 1.171.36.28 (release 01-02-2013 CrysAlis171 .NET)
(compiled Feb  1 2013,16:14:44)
;
_computing_data_reduction
;
CrysAlisPro, Agilent Technologies,
Version 1.171.36.28 (release 01-02-2013 CrysAlis171 .NET)
(compiled Feb  1 2013,16:14:44)
;
_computing_molecular_graphics
;
O. V. Dolomanov, L. J. Bourhis, R. J. Gildea, J. A. K. Howard and H. Puschmann,
OLEX2: a complete structure solution, refinement and analysis program.
J. Appl. Cryst. (2009). 42, 339-341.
;
_computing_publication_material
;
O. V. Dolomanov, L. J. Bourhis, R. J. Gildea, J. A. K. Howard and H. Puschmann,
OLEX2: a complete structure solution, refinement and analysis program.
J. Appl. Cryst. (2009). 42, 339-341.
;
_computing_structure_refinement
;
SHELXL, G.M. Sheldrick, Acta Cryst.
(2008). A64, 112-122
;
_computing_structure_solution
;
SHELXS, G.M. Sheldrick, Acta Cryst.
(2008). A64, 112-122
;
_diffrn_ambient_temperature 293(2)
_diffrn_detector_area_resol_mean 16.0733
_diffrn_measured_fraction_theta_full 0.9976
_diffrn_measured_fraction_theta_max 0.6066
_diffrn_measurement_details
;
#__ type_ start__ end____ width___ exp.time_
  1 omega  -20.00   22.00   1.2000   18.0000
omega____ theta____ kappa____ phi______ frames
    -      -19.5262  -99.0000   90.0000 35

#__ type_ start__ end____ width___ exp.time_
  2 omega -101.00  -71.00   1.2000   18.0000
omega____ theta____ kappa____ phi______ frames
    -      -19.5262  178.0000 -150.0000 25

#__ type_ start__ end____ width___ exp.time_
  3 omega  -15.00   63.00   1.2000   18.0000
omega____ theta____ kappa____ phi______ frames
    -       22.8075  -99.0000 -150.0000 65

#__ type_ start__ end____ width___ exp.time_
  4 omega  -43.00   41.00   1.2000   18.0000
omega____ theta____ kappa____ phi______ frames
    -       22.8075    0.0000   90.0000 70
;
_diffrn_measurement_device_type 'SuperNova, Dual, Cu at zero, Eos'
_diffrn_measurement_method '\w scans'
_diffrn_orient_matrix_UB_11 -0.0254648000
_diffrn_orient_matrix_UB_12 -0.0214761000
_diffrn_orient_matrix_UB_13 -0.0446403000
_diffrn_orient_matrix_UB_21 -0.0164895000
_diffrn_orient_matrix_UB_22 -0.0179135000
_diffrn_orient_matrix_UB_23 0.0447709000
_diffrn_orient_matrix_UB_31 -0.0849909000
_diffrn_orient_matrix_UB_32 0.0098917000
_diffrn_orient_matrix_UB_33 -0.0157824000
_diffrn_radiation_monochromator mirror
_diffrn_radiation_type 'Mo K\a'
_diffrn_radiation_wavelength 0.7107
_diffrn_reflns_av_R_equivalents 0.0370
_diffrn_reflns_av_unetI/netI 0.0681
_diffrn_reflns_limit_h_max 10
_diffrn_reflns_limit_h_min -9
_diffrn_reflns_limit_k_max 29
_diffrn_reflns_limit_k_min -16
_diffrn_reflns_limit_l_max 14
_diffrn_reflns_limit_l_min -11
_diffrn_reflns_number 8238
_diffrn_reflns_theta_full 25.50
_diffrn_reflns_theta_max 25.99
_diffrn_reflns_theta_min 3.16
_diffrn_source 'SuperNova (Mo) X-ray Source'
_exptl_absorpt_coefficient_mu 0.088
_exptl_absorpt_correction_T_max 1.00000
_exptl_absorpt_correction_T_min 0.44652
_exptl_absorpt_correction_type multi-scan
_exptl_absorpt_process_details
;
CrysAlisPro, Agilent Technologies,
Version 1.171.36.28 (release 01-02-2013 CrysAlis171 .NET)
(compiled Feb  1 2013,16:14:44)
Empirical absorption correction using spherical harmonics,
 implemented in SCALE3 ABSPACK scaling algorithm.
;
_exptl_crystal_colour 'clear light colourless'
_exptl_crystal_density_diffrn 1.264
_exptl_crystal_density_method 'not measured'
_exptl_crystal_description block
_exptl_crystal_F_000 864
_exptl_crystal_size_max 0.32
_exptl_crystal_size_mid 0.17
_exptl_crystal_size_min 0.15
_refine_diff_density_max 0.185
_refine_diff_density_min -0.176
_refine_diff_density_rms 0.040
_refine_ls_abs_structure_details 'Flack H D (1983), Acta Cryst. A39, 876-881'
_refine_ls_abs_structure_Flack -0.8(16)
_refine_ls_extinction_method none
_refine_ls_goodness_of_fit_ref 0.964
_refine_ls_hydrogen_treatment mixed
_refine_ls_matrix_type full
_refine_ls_number_parameters 549
_refine_ls_number_reflns 5888
_refine_ls_number_restraints 1
_refine_ls_restrained_S_all 0.964
_refine_ls_R_factor_all 0.0977
_refine_ls_R_factor_gt 0.0618
_refine_ls_shift/su_max 0.001
_refine_ls_shift/su_mean 0.000
_refine_ls_structure_factor_coef Fsqd
_refine_ls_weighting_details 'calc w=1/[\s^2^(Fo^2^)+(0.1000P)^2^+0.0000P] where P=(Fo^2^+2Fc^2^)/3'
_refine_ls_weighting_scheme calc
_refine_ls_wR_factor_gt 0.1530
_refine_ls_wR_factor_ref 0.1856
_reflns_number_gt 3806
_reflns_number_total 5888
_reflns_threshold_expression >2sigma(I)
_cod_data_source_file c7ra03588h2.cif
_cod_data_source_block gy_468
_cod_original_cell_volume 2141.6(3)
_cod_database_code 7228341
_reflns_odcompleteness_completeness 99.76
_reflns_odcompleteness_iscentric 1
_reflns_odcompleteness_theta 26.32
_olex2_refinement_description
;
1. Fixed Uiso
 At 1.2 times of:
  {H27A,H27B} of C27, H31 of C31, {H29A,H29B} of C29, {H28A,H28B} of C28, H7
  of C7, {H5A,H5B} of C5, {H4A,H4B} of C4, {H3A,H3B} of C3, H46 of C46, H45 of
  C45, H43 of C43, H42 of C42, H38 of C38, H36 of C36, H22 of C22, H21 of C21,
  H19 of C19, H18 of C18, H14 of C14, H12 of C12
 At 1.5 times of:
  {H33A,H33B,H33C} of C33, {H9A,H9B,H9C} of C9, {H48A,H48B,H48C} of C48,
  {H47A,H47B,H47C} of C47, {H34A,H34B,H34C} of C34, {H24A,H24B,H24C} of C24,
  {H23A,H23B,H23C} of C23, {H10A,H10B,H10C} of C10
2.a Ternary CH refined with riding coordinates:
 C31(H31), C7(H7)
2.b Secondary CH2 refined with riding coordinates:
 C27(H27A,H27B), C28(H28A,H28B), C29(H29A,H29B), C3(H3A,H3B), C4(H4A,H4B),
 C5(H5A,H5B)
2.c Aromatic/amide H refined with riding coordinates:
 C36(H36), C38(H38), C42(H42), C43(H43), C45(H45), C46(H46), C12(H12),
 C14(H14), C18(H18), C19(H19), C21(H21), C22(H22)
2.d Idealised Me refined as rotating group:
 C33(H33A,H33B,H33C), C34(H34A,H34B,H34C), C47(H47A,H47B,H47C), C48(H48A,H48B,
 H48C), C9(H9A,H9B,H9C), C10(H10A,H10B,H10C), C23(H23A,H23B,H23C), C24(H24A,
 H24B,H24C)
;

loop_
_space_group_symop_id
_space_group_symop_operation_xyz
1 'x, y, z'
2 '-x, y+1/2, -z'

loop_
_atom_site_label
_atom_site_type_symbol
_atom_site_fract_x
_atom_site_fract_y
_atom_site_fract_z
_atom_site_U_iso_or_equiv
_atom_site_adp_type
_atom_site_occupancy
_atom_site_symmetry_multiplicity
_atom_site_calc_flag
_atom_site_refinement_flags
O6 O 1.4003(4) 0.65791(16) 0.9415(3) 0.0584(9) Uani 1 1 d .
O7 O 1.6713(4) 0.68407(19) 1.0165(4) 0.0765(12) Uani 1 1 d .
O8 O 1.0430(4) 0.53435(17) 0.8176(4) 0.0700(11) Uani 1 1 d .
O9 O 0.5639(4) 0.47046(15) 0.6862(3) 0.0559(9) Uani 1 1 d .
O10 O 0.6330(6) 0.4255(2) 0.5334(5) 0.1044(18) Uani 1 1 d .
N2 N 0.7350(5) 0.49215(19) 0.7203(4) 0.0559(11) Uani 1 1 d .
C25 C 1.4672(6) 0.6975(2) 1.1340(4) 0.0525(12) Uani 1 1 d .
C26 C 1.5347(7) 0.7356(2) 1.2209(5) 0.0633(14) Uani 1 1 d .
C27 C 1.4326(9) 0.7520(3) 1.3068(6) 0.091(2) Uani 1 1 d .
H27A H 1.4024 0.7911 1.2928 0.110 Uiso 1 1 calc R
H27B H 1.5065 0.7487 1.3904 0.110 Uiso 1 1 calc R
C28 C 1.2709(9) 0.7195(4) 1.2979(6) 0.094(2) Uani 1 1 d .
H28A H 1.1952 0.7421 1.3293 0.113 Uiso 1 1 calc R
H28B H 1.2985 0.6859 1.3478 0.113 Uiso 1 1 calc R
C29 C 1.1819(7) 0.7034(3) 1.1651(5) 0.0687(16) Uani 1 1 d .
H29A H 1.0794 0.6825 1.1608 0.082 Uiso 1 1 calc R
H29B H 1.1497 0.7369 1.1158 0.082 Uiso 1 1 calc R
C30 C 1.2998(6) 0.6682(2) 1.1151(4) 0.0512(12) Uani 1 1 d .
C31 C 1.2429(6) 0.6622(2) 0.9745(4) 0.0482(11) Uani 1 1 d .
H31 H 1.1852 0.6968 0.9389 0.058 Uiso 1 1 calc R
C32 C 1.5318(6) 0.6812(2) 1.0313(5) 0.0562(12) Uani 1 1 d .
C33 C 1.6995(7) 0.7645(3) 1.2361(6) 0.088(2) Uani 1 1 d .
H33A H 1.7368 0.7578 1.1651 0.133 Uiso 1 1 calc R
H33B H 1.7828 0.7503 1.3079 0.133 Uiso 1 1 calc R
H33C H 1.6853 0.8039 1.2452 0.133 Uiso 1 1 calc R
C34 C 1.3309(8) 0.6095(3) 1.1741(5) 0.0702(16) Uani 1 1 d .
H34A H 1.3933 0.6129 1.2595 0.105 Uiso 1 1 calc R
H34B H 1.3952 0.5874 1.1331 0.105 Uiso 1 1 calc R
H34C H 1.2237 0.5916 1.1662 0.105 Uiso 1 1 calc R
C35 C 1.1333(6) 0.6143(2) 0.9177(5) 0.0519(12) Uani 1 1 d .
C36 C 0.9568(6) 0.6069(2) 0.9068(4) 0.0511(12) Uani 1 1 d .
H36 H 0.8887 0.6308 0.9361 0.061 Uiso 1 1 calc R
C37 C 0.9088(5) 0.5586(2) 0.8459(4) 0.0489(11) Uani 1 1 d .
C38 C 1.1774(7) 0.5688(3) 0.8654(6) 0.0725(17) Uani 1 1 d .
H38 H 1.2871 0.5617 0.8622 0.087 Uiso 1 1 calc R
C39 C 0.7446(6) 0.5316(2) 0.7984(4) 0.0476(11) Uani 1 1 d .
C40 C 0.5335(7) 0.4344(2) 0.5895(5) 0.0615(14) Uani 1 1 d .
C41 C 0.3611(6) 0.4101(2) 0.5623(4) 0.0512(12) Uani 1 1 d .
C42 C 0.3202(7) 0.3677(2) 0.4760(5) 0.0640(14) Uani 1 1 d .
H42 H 0.3993 0.3559 0.4375 0.077 Uiso 1 1 calc R
C43 C 0.1607(7) 0.3426(3) 0.4468(5) 0.0663(15) Uani 1 1 d .
H43 H 0.1334 0.3147 0.3874 0.080 Uiso 1 1 calc R
C44 C 0.0417(6) 0.3585(2) 0.5046(5) 0.0608(14) Uani 1 1 d .
C45 C 0.0837(6) 0.4018(2) 0.5894(5) 0.0607(14) Uani 1 1 d .
H45 H 0.0037 0.4143 0.6264 0.073 Uiso 1 1 calc R
C46 C 0.2418(6) 0.4266(2) 0.6199(5) 0.0523(12) Uani 1 1 d .
H46 H 0.2688 0.4545 0.6794 0.063 Uiso 1 1 calc R
C47 C 0.6009(6) 0.5529(3) 0.8386(6) 0.0748(17) Uani 1 1 d .
H47A H 0.5730 0.5262 0.8926 0.112 Uiso 1 1 calc R
H47B H 0.5039 0.5586 0.7682 0.112 Uiso 1 1 calc R
H47C H 0.6324 0.5877 0.8813 0.112 Uiso 1 1 calc R
C48 C -0.1278(7) 0.3300(3) 0.4748(6) 0.085(2) Uani 1 1 d .
H48A H -0.2092 0.3507 0.4119 0.128 Uiso 1 1 calc R
H48B H -0.1646 0.3284 0.5472 0.128 Uiso 1 1 calc R
H48C H -0.1181 0.2928 0.4461 0.128 Uiso 1 1 calc R
O1 O 0.3591(4) 0.55138(17) 0.4596(3) 0.0655(10) Uani 1 1 d .
O2 O 0.1530(4) 0.57297(15) 0.5417(3) 0.0560(9) Uani 1 1 d .
O3 O -0.0995(4) 0.69806(15) 0.6604(4) 0.0668(10) Uani 1 1 d .
O4 O -0.4750(4) 0.77174(15) 0.7712(3) 0.0630(10) Uani 1 1 d .
O5 O -0.2908(6) 0.8366(2) 0.8763(5) 0.1109(19) Uani 1 1 d .
N1 N -0.3363(5) 0.74988(19) 0.7331(4) 0.0597(11) Uani 1 1 d .
C1 C 0.0596(6) 0.5317(2) 0.3511(4) 0.0501(11) Uani 1 1 d .
C2 C 0.0579(7) 0.4942(2) 0.2652(5) 0.0641(14) Uani 1 1 d .
C3 C -0.1093(9) 0.4727(3) 0.1849(6) 0.091(2) Uani 1 1 d .
H3A H -0.1151 0.4330 0.2003 0.109 Uiso 1 1 calc R
H3B H -0.1106 0.4770 0.1000 0.109 Uiso 1 1 calc R
C4 C -0.2713(9) 0.5003(4) 0.1998(6) 0.098(2) Uani 1 1 d .
H4A H -0.3003 0.5326 0.1462 0.117 Uiso 1 1 calc R
H4B H -0.3650 0.4740 0.1753 0.117 Uiso 1 1 calc R
C5 C -0.2469(7) 0.5184(3) 0.3314(5) 0.0747(17) Uani 1 1 d .
H5A H -0.2280 0.4858 0.3844 0.090 Uiso 1 1 calc R
H5B H -0.3488 0.5371 0.3373 0.090 Uiso 1 1 calc R
C6 C -0.0951(6) 0.5580(2) 0.3739(4) 0.0530(12) Uani 1 1 d .
C7 C -0.0305(5) 0.5665(2) 0.5135(4) 0.0486(11) Uani 1 1 d .
H7 H -0.0543 0.5326 0.5541 0.058 Uiso 1 1 calc R
C8 C 0.2081(6) 0.5515(2) 0.4498(4) 0.0524(12) Uani 1 1 d .
C9 C 0.2111(8) 0.4695(3) 0.2400(6) 0.0797(18) Uani 1 1 d .
H9A H 0.3119 0.4833 0.2992 0.120 Uiso 1 1 calc R
H9B H 0.2125 0.4799 0.1589 0.120 Uiso 1 1 calc R
H9C H 0.2072 0.4295 0.2458 0.120 Uiso 1 1 calc R
C10 C -0.1323(7) 0.6144(3) 0.3065(5) 0.0657(15) Uani 1 1 d .
H10A H -0.1572 0.6084 0.2196 0.099 Uiso 1 1 calc R
H10B H -0.0347 0.6383 0.3344 0.099 Uiso 1 1 calc R
H10C H -0.2282 0.6318 0.3234 0.099 Uiso 1 1 calc R
C11 C -0.0952(5) 0.6160(2) 0.5656(4) 0.0478(11) Uani 1 1 d .
C12 C -0.2632(6) 0.6260(2) 0.5712(4) 0.0513(12) Uani 1 1 d .
H12 H -0.3569 0.6027 0.5412 0.062 Uiso 1 1 calc R
C13 C -0.2609(5) 0.6753(2) 0.6279(4) 0.0483(11) Uani 1 1 d .
C14 C -0.0038(6) 0.6603(2) 0.6196(6) 0.0674(16) Uani 1 1 d .
H14 H 0.1114 0.6648 0.6282 0.081 Uiso 1 1 calc R
C15 C -0.3868(6) 0.7054(2) 0.6700(4) 0.0468(11) Uani 1 1 d .
C16 C -0.4269(8) 0.8146(2) 0.8525(5) 0.0663(15) Uani 1 1 d .
C17 C -0.5635(7) 0.8289(2) 0.9068(5) 0.0567(13) Uani 1 1 d .
C18 C -0.5250(8) 0.8661(3) 1.0051(6) 0.0734(16) Uani 1 1 d .
H18 H -0.4179 0.8825 1.0308 0.088 Uiso 1 1 calc R
C19 C -0.6430(8) 0.8790(3) 1.0649(5) 0.0725(16) Uani 1 1 d .
H19 H -0.6134 0.9031 1.1319 0.087 Uiso 1 1 calc R
C20 C -0.8040(8) 0.8566(3) 1.0269(5) 0.0685(15) Uani 1 1 d .
C21 C -0.8453(7) 0.8207(2) 0.9267(5) 0.0599(13) Uani 1 1 d .
H21 H -0.9545 0.8059 0.8983 0.072 Uiso 1 1 calc R
C22 C -0.7254(7) 0.8068(2) 0.8689(5) 0.0588(13) Uani 1 1 d .
H22 H -0.7543 0.7820 0.8030 0.071 Uiso 1 1 calc R
C23 C -0.5623(6) 0.6822(3) 0.6392(5) 0.0611(14) Uani 1 1 d .
H23A H -0.5679 0.6480 0.5942 0.092 Uiso 1 1 calc R
H23B H -0.6412 0.7087 0.5900 0.092 Uiso 1 1 calc R
H23C H -0.5910 0.6751 0.7136 0.092 Uiso 1 1 calc R
C24 C -0.9325(9) 0.8705(3) 1.0955(7) 0.094(2) Uani 1 1 d .
H24A H -0.9918 0.8371 1.1056 0.141 Uiso 1 1 calc R
H24B H -1.0126 0.8975 1.0494 0.141 Uiso 1 1 calc R
H24C H -0.8740 0.8857 1.1748 0.141 Uiso 1 1 calc R

loop_
_atom_site_aniso_label
_atom_site_aniso_U_11
_atom_site_aniso_U_22
_atom_site_aniso_U_33
_atom_site_aniso_U_23
_atom_site_aniso_U_13
_atom_site_aniso_U_12
O6 0.0558(19) 0.076(3) 0.0500(19) -0.0119(18) 0.0259(15) -0.0153(19)
O7 0.059(2) 0.089(3) 0.090(3) -0.015(2) 0.0360(19) -0.019(2)
O8 0.0462(19) 0.070(3) 0.095(3) -0.030(2) 0.0241(18) -0.0042(19)
O9 0.0470(18) 0.064(2) 0.055(2) -0.0019(18) 0.0125(14) -0.0071(17)
O10 0.081(3) 0.129(4) 0.120(4) -0.057(3) 0.056(3) -0.028(3)
N2 0.043(2) 0.061(3) 0.063(3) 0.000(2) 0.0144(18) -0.006(2)
C25 0.057(3) 0.057(3) 0.041(3) 0.000(2) 0.0097(19) -0.005(2)
C26 0.074(3) 0.059(3) 0.049(3) 0.003(3) 0.005(2) -0.003(3)
C27 0.125(6) 0.094(5) 0.054(4) -0.023(4) 0.025(3) -0.012(5)
C28 0.118(5) 0.115(6) 0.065(4) -0.024(4) 0.050(3) -0.015(5)
C29 0.076(3) 0.083(4) 0.059(3) -0.005(3) 0.038(3) -0.005(3)
C30 0.062(3) 0.052(3) 0.041(3) 0.003(2) 0.017(2) 0.002(2)
C31 0.053(3) 0.057(3) 0.040(2) 0.000(2) 0.0223(19) -0.002(2)
C32 0.061(3) 0.051(3) 0.057(3) -0.005(3) 0.017(2) -0.010(3)
C33 0.089(4) 0.075(4) 0.081(5) -0.009(4) -0.006(3) -0.017(4)
C34 0.087(4) 0.061(4) 0.059(3) 0.017(3) 0.016(3) -0.008(3)
C35 0.050(3) 0.051(3) 0.054(3) -0.002(2) 0.015(2) -0.003(2)
C36 0.051(3) 0.060(3) 0.042(3) -0.006(2) 0.0136(19) 0.002(2)
C37 0.044(2) 0.052(3) 0.052(3) -0.001(2) 0.0176(19) 0.002(2)
C38 0.049(3) 0.077(4) 0.094(4) -0.034(4) 0.026(3) -0.011(3)
C39 0.048(3) 0.049(3) 0.047(3) 0.000(2) 0.0167(19) 0.001(2)
C40 0.054(3) 0.064(4) 0.067(4) -0.009(3) 0.019(3) 0.000(3)
C41 0.056(3) 0.051(3) 0.047(3) 0.001(2) 0.015(2) -0.003(2)
C42 0.068(3) 0.063(4) 0.062(3) -0.005(3) 0.021(3) -0.004(3)
C43 0.077(4) 0.060(3) 0.058(3) -0.011(3) 0.013(3) -0.008(3)
C44 0.060(3) 0.060(3) 0.057(3) 0.000(3) 0.008(2) -0.012(3)
C45 0.055(3) 0.066(4) 0.064(3) 0.001(3) 0.024(2) -0.006(3)
C46 0.054(3) 0.050(3) 0.052(3) -0.002(2) 0.015(2) -0.003(2)
C47 0.054(3) 0.098(5) 0.076(4) -0.024(4) 0.025(2) -0.011(3)
C48 0.077(4) 0.084(5) 0.095(5) -0.017(4) 0.024(3) -0.025(4)
O1 0.054(2) 0.074(3) 0.072(2) -0.003(2) 0.0239(16) 0.005(2)
O2 0.0475(17) 0.069(2) 0.053(2) -0.0100(18) 0.0169(14) 0.0060(17)
O3 0.0506(19) 0.053(2) 0.105(3) -0.020(2) 0.0352(18) -0.0076(18)
O4 0.064(2) 0.061(2) 0.073(2) -0.016(2) 0.0335(17) 0.0006(19)
O5 0.097(3) 0.101(4) 0.156(5) -0.068(4) 0.071(3) -0.045(3)
N1 0.060(2) 0.055(3) 0.071(3) -0.004(2) 0.029(2) 0.002(2)
C1 0.060(3) 0.047(3) 0.046(3) 0.005(2) 0.019(2) -0.001(2)
C2 0.085(4) 0.057(3) 0.053(3) -0.004(3) 0.024(3) 0.000(3)
C3 0.112(5) 0.089(5) 0.067(4) -0.025(4) 0.020(3) -0.013(4)
C4 0.087(4) 0.114(6) 0.082(5) -0.033(5) 0.010(3) -0.023(4)
C5 0.066(3) 0.087(5) 0.067(4) -0.015(3) 0.014(3) -0.011(3)
C6 0.052(3) 0.056(3) 0.049(3) -0.002(2) 0.012(2) -0.002(2)
C7 0.041(2) 0.049(3) 0.057(3) 0.000(2) 0.0171(19) -0.001(2)
C8 0.058(3) 0.049(3) 0.054(3) 0.003(2) 0.022(2) 0.007(3)
C9 0.113(5) 0.056(4) 0.079(4) -0.003(3) 0.043(4) 0.012(4)
C10 0.067(3) 0.072(4) 0.059(3) 0.013(3) 0.020(2) 0.015(3)
C11 0.046(2) 0.050(3) 0.052(3) -0.002(2) 0.022(2) 0.000(2)
C12 0.053(3) 0.056(3) 0.047(3) 0.000(2) 0.017(2) -0.005(2)
C13 0.038(2) 0.055(3) 0.052(3) 0.005(2) 0.0142(18) 0.000(2)
C14 0.049(3) 0.063(4) 0.100(4) -0.020(3) 0.037(3) 0.000(3)
C15 0.049(2) 0.044(3) 0.049(3) -0.001(2) 0.0176(19) -0.002(2)
C16 0.079(4) 0.054(3) 0.072(4) -0.011(3) 0.032(3) -0.009(3)
C17 0.075(3) 0.047(3) 0.053(3) -0.004(3) 0.027(2) -0.002(3)
C18 0.086(4) 0.061(4) 0.073(4) -0.014(3) 0.024(3) -0.007(3)
C19 0.092(4) 0.071(4) 0.056(3) -0.013(3) 0.025(3) 0.004(4)
C20 0.087(4) 0.063(4) 0.062(4) 0.004(3) 0.032(3) 0.019(3)
C21 0.072(3) 0.059(3) 0.054(3) 0.001(3) 0.026(2) 0.008(3)
C22 0.075(3) 0.050(3) 0.057(3) -0.004(3) 0.029(2) 0.000(3)
C23 0.042(2) 0.080(4) 0.064(3) -0.004(3) 0.019(2) 0.000(3)
C24 0.107(5) 0.104(6) 0.085(5) -0.015(4) 0.049(4) 0.015(5)

loop_
_atom_type_symbol
_atom_type_description
_atom_type_scat_dispersion_real
_atom_type_scat_dispersion_imag
_atom_type_scat_source
C C 0.0033 0.0016 'International Tables Vol C Tables 4.2.6.8 and 6.1.1.4'
H H 0.0000 0.0000 'International Tables Vol C Tables 4.2.6.8 and 6.1.1.4'
N N 0.0061 0.0033 'International Tables Vol C Tables 4.2.6.8 and 6.1.1.4'
O O 0.0106 0.0060 'International Tables Vol C Tables 4.2.6.8 and 6.1.1.4'

loop_
_geom_angle_atom_site_label_1
_geom_angle_atom_site_label_2
_geom_angle_atom_site_label_3
_geom_angle
C32 O6 C31 110.3(4)
C38 O8 C37 105.5(4)
C40 O9 N2 112.1(4)
C39 N2 O9 107.8(4)
C26 C25 C30 125.8(5)
C26 C25 C32 126.9(5)
C32 C25 C30 107.0(4)
C25 C26 C27 117.7(5)
C25 C26 C33 124.5(5)
C33 C26 C27 117.7(6)
C26 C27 H27A 107.9
C26 C27 H27B 107.9
C26 C27 C28 117.8(5)
H27A C27 H27B 107.2
C28 C27 H27A 107.9
C28 C27 H27B 107.9
C27 C28 H28A 109.6
C27 C28 H28B 109.6
C27 C28 C29 110.5(5)
H28A C28 H28B 108.1
C29 C28 H28A 109.6
C29 C28 H28B 109.6
C28 C29 H29A 109.7
C28 C29 H29B 109.7
H29A C29 H29B 108.2
C30 C29 C28 109.9(5)
C30 C29 H29A 109.7
C30 C29 H29B 109.7
C25 C30 C29 110.3(4)
C25 C30 C31 100.1(4)
C25 C30 C34 109.6(4)
C29 C30 C31 114.3(4)
C29 C30 C34 112.6(4)
C31 C30 C34 109.2(4)
O6 C31 C30 104.8(3)
O6 C31 H31 108.3
O6 C31 C35 107.8(4)
C30 C31 H31 108.3
C35 C31 C30 119.0(4)
C35 C31 H31 108.3
O6 C32 C25 108.0(4)
O7 C32 O6 119.5(5)
O7 C32 C25 132.4(5)
C26 C33 H33A 109.5
C26 C33 H33B 109.5
C26 C33 H33C 109.5
H33A C33 H33B 109.5
H33A C33 H33C 109.5
H33B C33 H33C 109.5
C30 C34 H34A 109.5
C30 C34 H34B 109.5
C30 C34 H34C 109.5
H34A C34 H34B 109.5
H34A C34 H34C 109.5
H34B C34 H34C 109.5
C36 C35 C31 127.1(5)
C38 C35 C31 127.6(4)
C38 C35 C36 105.2(5)
C35 C36 H36 126.7
C37 C36 C35 106.7(4)
C37 C36 H36 126.7
O8 C37 C39 116.8(4)
C36 C37 O8 110.5(4)
C36 C37 C39 132.4(4)
O8 C38 H38 124.0
C35 C38 O8 112.0(4)
C35 C38 H38 124.0
N2 C39 C37 116.5(4)
N2 C39 C47 125.2(5)
C37 C39 C47 118.2(5)
O9 C40 C41 110.7(4)
O10 C40 O9 123.6(5)
O10 C40 C41 125.6(5)
C42 C41 C40 117.1(5)
C42 C41 C46 119.1(5)
C46 C41 C40 123.8(5)
C41 C42 H42 120.0
C41 C42 C43 120.1(5)
C43 C42 H42 120.0
C42 C43 H43 119.4
C44 C43 C42 121.2(5)
C44 C43 H43 119.4
C43 C44 C45 118.1(5)
C43 C44 C48 120.6(6)
C45 C44 C48 121.3(5)
C44 C45 H45 119.4
C46 C45 C44 121.2(5)
C46 C45 H45 119.4
C41 C46 H46 119.8
C45 C46 C41 120.4(5)
C45 C46 H46 119.8
C39 C47 H47A 109.5
C39 C47 H47B 109.5
C39 C47 H47C 109.5
H47A C47 H47B 109.5
H47A C47 H47C 109.5
H47B C47 H47C 109.5
C44 C48 H48A 109.5
C44 C48 H48B 109.5
C44 C48 H48C 109.5
H48A C48 H48B 109.5
H48A C48 H48C 109.5
H48B C48 H48C 109.5
C8 O2 C7 110.5(4)
C14 O3 C13 104.7(4)
C16 O4 N1 112.6(4)
C15 N1 O4 108.5(4)
C2 C1 C6 125.7(5)
C2 C1 C8 127.4(5)
C8 C1 C6 106.7(4)
C1 C2 C3 119.3(5)
C1 C2 C9 125.7(5)
C9 C2 C3 115.0(5)
C2 C3 H3A 108.0
C2 C3 H3B 108.0
C2 C3 C4 117.0(6)
H3A C3 H3B 107.3
C4 C3 H3A 108.0
C4 C3 H3B 108.0
C3 C4 H4A 109.3
C3 C4 H4B 109.3
H4A C4 H4B 108.0
C5 C4 C3 111.4(5)
C5 C4 H4A 109.3
C5 C4 H4B 109.3
C4 C5 H5A 109.6
C4 C5 H5B 109.6
C4 C5 C6 110.3(5)
H5A C5 H5B 108.1
C6 C5 H5A 109.6
C6 C5 H5B 109.6
C1 C6 C5 109.9(5)
C1 C6 C7 100.5(3)
C1 C6 C10 109.4(4)
C5 C6 C7 114.3(4)
C5 C6 C10 111.2(4)
C7 C6 C10 111.0(4)
O2 C7 C6 105.2(3)
O2 C7 H7 108.8
O2 C7 C11 107.3(4)
C6 C7 H7 108.8
C11 C7 C6 117.5(4)
C11 C7 H7 108.8
O1 C8 O2 119.7(4)
O1 C8 C1 131.7(5)
O2 C8 C1 108.6(4)
C2 C9 H9A 109.5
C2 C9 H9B 109.5
C2 C9 H9C 109.5
H9A C9 H9B 109.5
H9A C9 H9C 109.5
H9B C9 H9C 109.5
C6 C10 H10A 109.5
C6 C10 H10B 109.5
C6 C10 H10C 109.5
H10A C10 H10B 109.5
H10A C10 H10C 109.5
H10B C10 H10C 109.5
C12 C11 C7 128.1(4)
C14 C11 C7 126.3(4)
C14 C11 C12 105.6(4)
C11 C12 H12 126.5
C13 C12 C11 107.1(4)
C13 C12 H12 126.5
O3 C13 C15 116.0(4)
C12 C13 O3 110.6(4)
C12 C13 C15 133.2(4)
O3 C14 H14 123.9
C11 C14 O3 112.1(4)
C11 C14 H14 123.9
N1 C15 C13 116.8(4)
N1 C15 C23 124.9(4)
C13 C15 C23 118.3(5)
O4 C16 C17 110.8(5)
O5 C16 O4 123.4(5)
O5 C16 C17 125.8(5)
C18 C17 C16 117.7(5)
C22 C17 C16 124.5(5)
C22 C17 C18 117.8(5)
C17 C18 H18 119.5
C19 C18 C17 121.0(6)
C19 C18 H18 119.5
C18 C19 H19 119.6
C20 C19 C18 120.9(6)
C20 C19 H19 119.6
C19 C20 C21 118.6(5)
C19 C20 C24 120.3(6)
C21 C20 C24 121.1(6)
C20 C21 H21 119.8
C22 C21 C20 120.4(6)
C22 C21 H21 119.8
C17 C22 C21 121.3(5)
C17 C22 H22 119.3
C21 C22 H22 119.3
C15 C23 H23A 109.5
C15 C23 H23B 109.5
C15 C23 H23C 109.5
H23A C23 H23B 109.5
H23A C23 H23C 109.5
H23B C23 H23C 109.5
C20 C24 H24A 109.5
C20 C24 H24B 109.5
C20 C24 H24C 109.5
H24A C24 H24B 109.5
H24A C24 H24C 109.5
H24B C24 H24C 109.5

loop_
_geom_bond_atom_site_label_1
_geom_bond_atom_site_label_2
_geom_bond_distance
O6 C31 1.455(5)
O6 C32 1.368(6)
O7 C32 1.211(6)
O8 C37 1.369(5)
O8 C38 1.357(6)
O9 N2 1.442(5)
O9 C40 1.362(6)
O10 C40 1.198(6)
N2 C39 1.283(6)
C25 C26 1.338(7)
C25 C30 1.504(7)
C25 C32 1.474(7)
C26 C27 1.517(8)
C26 C33 1.486(8)
C27 H27A 0.9700
C27 H27B 0.9700
C27 C28 1.519(9)
C28 H28A 0.9700
C28 H28B 0.9700
C28 C29 1.522(8)
C29 H29A 0.9700
C29 H29B 0.9700
C29 C30 1.517(7)
C30 C31 1.537(6)
C30 C34 1.545(7)
C31 H31 0.9800
C31 C35 1.485(7)
C33 H33A 0.9600
C33 H33B 0.9600
C33 H33C 0.9600
C34 H34A 0.9600
C34 H34B 0.9600
C34 H34C 0.9600
C35 C36 1.431(7)
C35 C38 1.340(8)
C36 H36 0.9300
C36 C37 1.343(7)
C37 C39 1.451(7)
C38 H38 0.9300
C39 C47 1.480(7)
C40 C41 1.480(7)
C41 C42 1.382(7)
C41 C46 1.391(7)
C42 H42 0.9300
C42 C43 1.391(7)
C43 H43 0.9300
C43 C44 1.385(7)
C44 C45 1.389(8)
C44 C48 1.499(7)
C45 H45 0.9300
C45 C46 1.377(7)
C46 H46 0.9300
C47 H47A 0.9600
C47 H47B 0.9600
C47 H47C 0.9600
C48 H48A 0.9600
C48 H48B 0.9600
C48 H48C 0.9600
O1 C8 1.215(5)
O2 C7 1.457(5)
O2 C8 1.358(6)
O3 C13 1.381(5)
O3 C14 1.368(6)
O4 N1 1.434(5)
O4 C16 1.360(6)
O5 C16 1.193(6)
N1 C15 1.282(6)
C1 C2 1.324(7)
C1 C6 1.510(7)
C1 C8 1.473(7)
C2 C3 1.499(8)
C2 C9 1.495(8)
C3 H3A 0.9700
C3 H3B 0.9700
C3 C4 1.541(9)
C4 H4A 0.9700
C4 H4B 0.9700
C4 C5 1.516(8)
C5 H5A 0.9700
C5 H5B 0.9700
C5 C6 1.527(7)
C6 C7 1.534(7)
C6 C10 1.538(8)
C7 H7 0.9800
C7 C11 1.491(7)
C9 H9A 0.9600
C9 H9B 0.9600
C9 H9C 0.9600
C10 H10A 0.9600
C10 H10B 0.9600
C10 H10C 0.9600
C11 C12 1.423(6)
C11 C14 1.339(7)
C12 H12 0.9300
C12 C13 1.341(7)
C13 C15 1.455(6)
C14 H14 0.9300
C15 C23 1.489(6)
C16 C17 1.474(7)
C17 C18 1.391(7)
C17 C22 1.378(7)
C18 H18 0.9300
C18 C19 1.375(8)
C19 H19 0.9300
C19 C20 1.375(8)
C20 C21 1.388(8)
C20 C24 1.526(7)
C21 H21 0.9300
C21 C22 1.380(7)
C22 H22 0.9300
C23 H23A 0.9600
C23 H23B 0.9600
C23 H23C 0.9600
C24 H24A 0.9600
C24 H24B 0.9600
C24 H24C 0.9600

loop_
_geom_torsion_atom_site_label_1
_geom_torsion_atom_site_label_2
_geom_torsion_atom_site_label_3
_geom_torsion_atom_site_label_4
_geom_torsion
O6 C31 C35 C36 -167.9(5)
O6 C31 C35 C38 11.9(8)
O8 C37 C39 N2 -9.5(7)
O8 C37 C39 C47 173.3(5)
O9 N2 C39 C37 179.2(4)
O9 N2 C39 C47 -3.7(7)
O9 C40 C41 C42 -172.4(5)
O9 C40 C41 C46 6.3(7)
O10 C40 C41 C42 9.5(9)
O10 C40 C41 C46 -171.9(6)
N2 O9 C40 O10 -5.7(8)
N2 O9 C40 C41 176.2(4)
C25 C26 C27 C28 6.9(9)
C25 C30 C31 O6 30.1(5)
C25 C30 C31 C35 150.7(4)
C26 C25 C30 C29 25.4(7)
C26 C25 C30 C31 146.2(5)
C26 C25 C30 C34 -99.1(6)
C26 C25 C32 O6 -158.3(5)
C26 C25 C32 O7 23.0(10)
C26 C27 C28 C29 -35.6(9)
C27 C28 C29 C30 58.9(8)
C28 C29 C30 C25 -53.2(6)
C28 C29 C30 C31 -165.1(5)
C28 C29 C30 C34 69.6(6)
C29 C30 C31 O6 148.1(4)
C29 C30 C31 C35 -91.4(6)
C30 C25 C26 C27 -1.6(8)
C30 C25 C26 C33 -179.1(5)
C30 C25 C32 O6 15.5(6)
C30 C25 C32 O7 -163.2(6)
C30 C31 C35 C36 73.1(7)
C30 C31 C35 C38 -107.1(6)
C31 O6 C32 O7 -176.1(5)
C31 O6 C32 C25 5.0(6)
C31 C35 C36 C37 178.1(5)
C31 C35 C38 O8 -177.2(5)
C32 O6 C31 C30 -23.0(5)
C32 O6 C31 C35 -150.7(4)
C32 C25 C26 C27 171.1(6)
C32 C25 C26 C33 -6.4(9)
C32 C25 C30 C29 -148.5(4)
C32 C25 C30 C31 -27.7(5)
C32 C25 C30 C34 87.0(5)
C33 C26 C27 C28 -175.4(6)
C34 C30 C31 O6 -84.8(5)
C34 C30 C31 C35 35.7(6)
C35 C36 C37 O8 0.4(6)
C35 C36 C37 C39 -173.8(5)
C36 C35 C38 O8 2.6(7)
C36 C37 C39 N2 164.4(5)
C36 C37 C39 C47 -12.8(8)
C37 O8 C38 C35 -2.4(7)
C38 O8 C37 C36 1.2(6)
C38 O8 C37 C39 176.4(5)
C38 C35 C36 C37 -1.8(6)
C40 O9 N2 C39 170.4(4)
C40 C41 C42 C43 179.5(5)
C40 C41 C46 C45 -180.0(5)
C41 C42 C43 C44 -1.4(9)
C42 C41 C46 C45 -1.4(8)
C42 C43 C44 C45 2.4(9)
C42 C43 C44 C48 -178.2(6)
C43 C44 C45 C46 -3.0(8)
C44 C45 C46 C41 2.5(8)
C46 C41 C42 C43 0.8(8)
C48 C44 C45 C46 177.7(5)
O2 C7 C11 C12 -173.8(4)
O2 C7 C11 C14 4.8(7)
O3 C13 C15 N1 -0.1(6)
O3 C13 C15 C23 -179.1(4)
O4 N1 C15 C13 -177.0(4)
O4 N1 C15 C23 1.8(6)
O4 C16 C17 C18 170.5(5)
O4 C16 C17 C22 -7.7(8)
O5 C16 C17 C18 -8.6(9)
O5 C16 C17 C22 173.1(6)
N1 O4 C16 O5 9.7(8)
N1 O4 C16 C17 -169.4(4)
C1 C2 C3 C4 5.6(9)
C1 C6 C7 O2 28.0(5)
C1 C6 C7 C11 147.3(4)
C2 C1 C6 C5 26.8(7)
C2 C1 C6 C7 147.5(5)
C2 C1 C6 C10 -95.6(6)
C2 C1 C8 O1 22.1(10)
C2 C1 C8 O2 -157.9(5)
C2 C3 C4 C5 -32.9(10)
C3 C4 C5 C6 56.6(8)
C4 C5 C6 C1 -52.6(7)
C4 C5 C6 C7 -164.6(5)
C4 C5 C6 C10 68.7(7)
C5 C6 C7 O2 145.6(5)
C5 C6 C7 C11 -95.2(6)
C6 C1 C2 C3 -2.8(8)
C6 C1 C2 C9 177.9(5)
C6 C1 C8 O1 -163.8(6)
C6 C1 C8 O2 16.2(6)
C6 C7 C11 C12 68.1(6)
C6 C7 C11 C14 -113.3(6)
C7 O2 C8 O1 -177.3(4)
C7 O2 C8 C1 2.7(6)
C7 C11 C12 C13 178.8(5)
C7 C11 C14 O3 -178.5(5)
C8 O2 C7 C6 -20.2(5)
C8 O2 C7 C11 -146.1(4)
C8 C1 C2 C3 170.3(6)
C8 C1 C2 C9 -8.9(9)
C8 C1 C6 C5 -147.5(4)
C8 C1 C6 C7 -26.8(5)
C8 C1 C6 C10 90.1(5)
C9 C2 C3 C4 -175.1(6)
C10 C6 C7 O2 -87.6(5)
C10 C6 C7 C11 31.6(5)
C11 C12 C13 O3 -0.3(5)
C11 C12 C13 C15 -173.7(5)
C12 C11 C14 O3 0.4(6)
C12 C13 C15 N1 173.0(5)
C12 C13 C15 C23 -5.9(8)
C13 O3 C14 C11 -0.6(6)
C14 O3 C13 C12 0.5(6)
C14 O3 C13 C15 175.2(4)
C14 C11 C12 C13 -0.1(6)
C16 O4 N1 C15 171.6(4)
C16 C17 C18 C19 -176.4(6)
C16 C17 C22 C21 177.9(5)
C17 C18 C19 C20 -1.8(10)
C18 C17 C22 C21 -0.4(8)
C18 C19 C20 C21 0.0(9)
C18 C19 C20 C24 178.9(6)
C19 C20 C21 C22 1.6(8)
C20 C21 C22 C17 -1.4(8)
C22 C17 C18 C19 2.0(9)
C24 C20 C21 C22 -177.3(6)
